data_7100286
loop_
_publ_author_name
'Mitsuo Kira'
'Takashi Abe'
'Takeaki Iwamoto'
'Chizuko Kabuto'

_publ_section_title
;
A Missing Group-14 Element Trimetallaallene.
2-Germadisilaallene
;
_journal_name_full 'Chemical Communications'
_journal_paper_doi 10.1039/b509878e
_journal_year 2005
_chemical_formula_moiety 'C32 H80 Ge Si10 '
_chemical_formula_sum 'C32 H80 Ge Si10'
_chemical_formula_weight 818.45
_space_group_IT_number 2
_symmetry_cell_setting triclinic
_symmetry_Int_Tables_number 2
_symmetry_space_group_name_Hall '-P 1'
_symmetry_space_group_name_H-M 'P -1'
_cell_angle_alpha 73.588(8)
_cell_angle_beta 87.260(9)
_cell_angle_gamma 72.249(8)
_cell_formula_units_Z 2
_cell_length_a 11.777(3)
_cell_length_b 12.315(3)
_cell_length_c 18.633(5)
_cell_measurement_temperature 223.2
_cell_volume 2466.8(10)
_diffrn_ambient_temperature 223(2)
_exptl_crystal_density_diffrn 1.102
_cod_original_formula_sum 'C32 H80 Ge Si10 '
_cod_database_code 7100286

loop_
_symmetry_equiv_pos_as_xyz
'x, y, z'
'-x, -y, -z'

loop_
_atom_site_label
_atom_site_type_symbol
_atom_site_fract_x
_atom_site_fract_y
_atom_site_fract_z
_atom_site_U_iso_or_equiv
_atom_site_adp_type
_atom_site_occupancy
_atom_site_symmetry_multiplicity
_atom_site_calc_flag
_atom_site_refinement_flags
_atom_site_disorder_assembly
_atom_site_disorder_group
Ge1A Ge 0.35219(5) 0.29669(6) 0.25346(4) 0.0449(2) Uani 0.6136(15) 1 d PU . .
Ge1B Ge 0.3186(2) 0.2178(2) 0.27706(12) 0.0497(7) Uani 0.1688(13) 1 d PU . .
Ge1C Ge 0.2281(7) 0.2657(7) 0.2343(4) 0.0453(11) Uani 0.0483(10) 1 d PU . .
Ge1D Ge 0.2715(2) 0.3461(2) 0.21184(13) 0.0483(7) Uani 0.1693(13) 1 d PU . .
Si1 Si 0.19470(8) 0.37306(9) 0.31467(5) 0.0417(2) Uani 1 1 d U . .
Si2 Si 0.38197(8) 0.18934(8) 0.17205(5) 0.0386(2) Uani 1 1 d U . .
Si3 Si 0.15068(9) 0.64340(9) 0.24591(6) 0.0519(3) Uani 1 1 d . . .
Si4 Si 0.33040(12) 0.51519(12) 0.38436(8) 0.0723(4) Uani 1 1 d . . .
Si5 Si -0.05943(9) 0.33260(11) 0.35012(6) 0.0568(3) Uani 1 1 d . . .
Si6 Si 0.16704(10) 0.16213(10) 0.44970(6) 0.0563(3) Uani 1 1 d . . .
Si7 Si 0.65622(9) 0.14636(9) 0.19909(7) 0.0529(3) Uani 1 1 d . . .
Si8 Si 0.55666(9) -0.07086(8) 0.24026(6) 0.0499(3) Uani 1 1 d . . .
Si9 Si 0.32695(9) 0.35234(9) 0.00073(5) 0.0444(2) Uani 1 1 d . . .
Si10 Si 0.17949(8) 0.17808(9) 0.07599(6) 0.0476(2) Uani 1 1 d . . .
C1 C 0.1922(3) 0.5157(3) 0.33561(19) 0.0430(8) Uani 1 1 d . . .
C2 C 0.0845(4) 0.5305(3) 0.3887(2) 0.0592(10) Uani 1 1 d . . .
H1 H 0.0943 0.5769 0.4216 0.071 Uiso 1 1 calc R . .
H2 H 0.0102 0.5743 0.3585 0.071 Uiso 1 1 calc R . .
C3 C 0.0762(4) 0.4091(3) 0.4366(2) 0.0607(10) Uani 1 1 d . . .
H3 H -0.0018 0.4199 0.4593 0.073 Uiso 1 1 calc R . .
H4 H 0.1378 0.3761 0.4771 0.073 Uiso 1 1 calc R . .
C4 C 0.0926(3) 0.3198(3) 0.38909(18) 0.0419(7) Uani 1 1 d . . .
C5 C 0.5382(3) 0.0840(3) 0.17478(18) 0.0379(7) Uani 1 1 d . . .
C6 C 0.5505(3) 0.0794(3) 0.09140(19) 0.0420(7) Uani 1 1 d . . .
H5 H 0.5860 0.1403 0.0630 0.050 Uiso 1 1 calc R . .
H6 H 0.6040 0.0017 0.0898 0.050 Uiso 1 1 calc R . .
C7 C 0.4283(3) 0.1006(3) 0.05474(19) 0.0410(7) Uani 1 1 d . . .
H7 H 0.4045 0.0282 0.0724 0.049 Uiso 1 1 calc R . .
H8 H 0.4351 0.1179 0.0003 0.049 Uiso 1 1 calc R . .
C8 C 0.3302(3) 0.2063(3) 0.07354(17) 0.0361(7) Uani 1 1 d . . .
C9 C 0.0400(4) 0.6267(4) 0.1842(2) 0.0708(12) Uani 1 1 d . . .
H9 H -0.0363 0.6366 0.2077 0.106 Uiso 1 1 calc R . .
H10 H 0.0682 0.5483 0.1765 0.106 Uiso 1 1 calc R . .
H11 H 0.0308 0.6866 0.1362 0.106 Uiso 1 1 calc R . .
C10 C 0.0758(5) 0.7878(4) 0.2678(3) 0.0895(16) Uani 1 1 d . . .
H12 H 0.1339 0.8106 0.2907 0.134 Uiso 1 1 calc R . .
H13 H 0.0127 0.7785 0.3021 0.134 Uiso 1 1 calc R . .
H14 H 0.0422 0.8489 0.2219 0.134 Uiso 1 1 calc R . .
C11 C 0.2816(4) 0.6560(5) 0.1878(3) 0.0792(14) Uani 1 1 d . . .
H15 H 0.2554 0.7195 0.1418 0.119 Uiso 1 1 calc R . .
H16 H 0.3193 0.5817 0.1760 0.119 Uiso 1 1 calc R . .
H17 H 0.3384 0.6735 0.2154 0.119 Uiso 1 1 calc R . .
C12 C 0.3246(5) 0.6681(5) 0.3845(3) 0.0896(16) Uani 1 1 d . . .
H18 H 0.3932 0.6642 0.4130 0.134 Uiso 1 1 calc R . .
H19 H 0.2520 0.7034 0.4072 0.134 Uiso 1 1 calc R . .
H20 H 0.3255 0.7162 0.3335 0.134 Uiso 1 1 calc R . .
C13 C 0.4729(4) 0.4533(7) 0.3427(5) 0.139(3) Uani 1 1 d . . .
H21 H 0.4662 0.4886 0.2889 0.209 Uiso 1 1 calc R . .
H22 H 0.4905 0.3679 0.3537 0.209 Uiso 1 1 calc R . .
H23 H 0.5367 0.4711 0.3637 0.209 Uiso 1 1 calc R . .
C14 C 0.3401(7) 0.4333(6) 0.4864(3) 0.148(3) Uani 1 1 d . . .
H24 H 0.3604 0.3487 0.4923 0.222 Uiso 1 1 calc R . .
H25 H 0.2638 0.4600 0.5082 0.222 Uiso 1 1 calc R . .
H26 H 0.4012 0.4487 0.5117 0.222 Uiso 1 1 calc R . .
C15 C -0.0461(5) 0.2751(7) 0.2674(3) 0.118(2) Uani 1 1 d . . .
H27 H 0.0030 0.1927 0.2809 0.177 Uiso 1 1 calc R . .
H28 H -0.0096 0.3217 0.2276 0.177 Uiso 1 1 calc R . .
H29 H -0.1248 0.2810 0.2502 0.177 Uiso 1 1 calc R . .
C16 C -0.1606(4) 0.4897(5) 0.3207(4) 0.127(3) Uani 1 1 d . . .
H30 H -0.2391 0.4903 0.3068 0.190 Uiso 1 1 calc R . .
H31 H -0.1282 0.5355 0.2782 0.190 Uiso 1 1 calc R . .
H32 H -0.1667 0.5244 0.3620 0.190 Uiso 1 1 calc R . .
C17 C -0.1461(4) 0.2547(4) 0.4217(3) 0.0696(12) Uani 1 1 d . . .
H33 H -0.2255 0.2704 0.4011 0.104 Uiso 1 1 calc R . .
H34 H -0.1522 0.2834 0.4656 0.104 Uiso 1 1 calc R . .
H35 H -0.1057 0.1699 0.4357 0.104 Uiso 1 1 calc R . .
C18 C 0.0961(5) 0.1388(5) 0.5432(3) 0.0874(15) Uani 1 1 d . . .
H36 H 0.1290 0.0566 0.5725 0.131 Uiso 1 1 calc R . .
H37 H 0.0106 0.1575 0.5358 0.131 Uiso 1 1 calc R . .
H38 H 0.1123 0.1904 0.5697 0.131 Uiso 1 1 calc R . .
C19 C 0.1563(5) 0.0492(4) 0.4032(3) 0.0845(15) Uani 1 1 d . . .
H39 H 0.1878 0.0661 0.3536 0.127 Uiso 1 1 calc R . .
H40 H 0.0735 0.0525 0.3992 0.127 Uiso 1 1 calc R . .
H41 H 0.2022 -0.0294 0.4327 0.127 Uiso 1 1 calc R . .
C20 C 0.3294(4) 0.1305(4) 0.4721(3) 0.0790(14) Uani 1 1 d . . .
H42 H 0.3385 0.1819 0.5009 0.118 Uiso 1 1 calc R . .
H43 H 0.3712 0.1452 0.4259 0.118 Uiso 1 1 calc R . .
H44 H 0.3626 0.0482 0.5009 0.118 Uiso 1 1 calc R . .
C21 C 0.6249(4) 0.3093(4) 0.1565(2) 0.0633(11) Uani 1 1 d . . .
H45 H 0.6268 0.3264 0.1025 0.095 Uiso 1 1 calc R . .
H46 H 0.6849 0.3355 0.1746 0.095 Uiso 1 1 calc R . .
H47 H 0.5466 0.3508 0.1704 0.095 Uiso 1 1 calc R . .
C22 C 0.6737(5) 0.1207(4) 0.3021(3) 0.0884(17) Uani 1 1 d . . .
H48 H 0.7311 0.1575 0.3119 0.133 Uiso 1 1 calc R . .
H49 H 0.7018 0.0360 0.3265 0.133 Uiso 1 1 calc R . .
H50 H 0.5974 0.1552 0.3214 0.133 Uiso 1 1 calc R . .
C23 C 0.8030(4) 0.0782(5) 0.1611(4) 0.0959(18) Uani 1 1 d . . .
H51 H 0.7960 0.1014 0.1068 0.144 Uiso 1 1 calc R . .
H52 H 0.8248 -0.0076 0.1800 0.144 Uiso 1 1 calc R . .
H53 H 0.8640 0.1058 0.1767 0.144 Uiso 1 1 calc R . .
C24 C 0.4910(4) -0.1605(3) 0.1985(3) 0.0666(11) Uani 1 1 d . . .
H54 H 0.5083 -0.2405 0.2318 0.100 Uiso 1 1 calc R . .
H55 H 0.5252 -0.1635 0.1505 0.100 Uiso 1 1 calc R . .
H56 H 0.4052 -0.1241 0.1916 0.100 Uiso 1 1 calc R . .
C25 C 0.4868(5) -0.0694(4) 0.3318(2) 0.0860(15) Uani 1 1 d . . .
H57 H 0.4007 -0.0418 0.3244 0.129 Uiso 1 1 calc R . .
H58 H 0.5120 -0.0165 0.3529 0.129 Uiso 1 1 calc R . .
H59 H 0.5113 -0.1490 0.3657 0.129 Uiso 1 1 calc R . .
C26 C 0.7171(4) -0.1621(4) 0.2578(4) 0.0981(19) Uani 1 1 d . . .
H60 H 0.7228 -0.2402 0.2911 0.147 Uiso 1 1 calc R . .
H61 H 0.7595 -0.1233 0.2807 0.147 Uiso 1 1 calc R . .
H62 H 0.7522 -0.1703 0.2107 0.147 Uiso 1 1 calc R . .
C27 C 0.2622(4) 0.4843(3) 0.0360(2) 0.0652(11) Uani 1 1 d . . .
H63 H 0.3179 0.4856 0.0723 0.098 Uiso 1 1 calc R . .
H64 H 0.1879 0.4801 0.0596 0.098 Uiso 1 1 calc R . .
H65 H 0.2472 0.5560 -0.0055 0.098 Uiso 1 1 calc R . .
C28 C 0.2412(4) 0.3754(4) -0.0873(2) 0.0743(13) Uani 1 1 d . . .
H66 H 0.2492 0.4454 -0.1247 0.111 Uiso 1 1 calc R . .
H67 H 0.1576 0.3863 -0.0768 0.111 Uiso 1 1 calc R . .
H68 H 0.2723 0.3065 -0.1060 0.111 Uiso 1 1 calc R . .
C29 C 0.4784(4) 0.3546(4) -0.0336(2) 0.0624(10) Uani 1 1 d . . .
H69 H 0.4714 0.4278 -0.0728 0.094 Uiso 1 1 calc R . .
H70 H 0.5135 0.2873 -0.0533 0.094 Uiso 1 1 calc R . .
H71 H 0.5289 0.3498 0.0076 0.094 Uiso 1 1 calc R . .
C30 C 0.1602(4) 0.1192(5) -0.0037(3) 0.0809(14) Uani 1 1 d . . .
H72 H 0.2153 0.0397 0.0040 0.121 Uiso 1 1 calc R . .
H73 H 0.1764 0.1708 -0.0503 0.121 Uiso 1 1 calc R . .
H74 H 0.0790 0.1166 -0.0059 0.121 Uiso 1 1 calc R . .
C31 C 0.0538(3) 0.3146(4) 0.0733(3) 0.0713(12) Uani 1 1 d . . .
H75 H -0.0203 0.2948 0.0813 0.107 Uiso 1 1 calc R . .
H76 H 0.0489 0.3724 0.0248 0.107 Uiso 1 1 calc R . .
H77 H 0.0674 0.3479 0.1123 0.107 Uiso 1 1 calc R . .
C32 C 0.1670(3) 0.0598(4) 0.1620(3) 0.0645(11) Uani 1 1 d . . .
H78 H 0.1874 0.0785 0.2060 0.097 Uiso 1 1 calc R . .
H79 H 0.2212 -0.0162 0.1599 0.097 Uiso 1 1 calc R . .
H80 H 0.0858 0.0559 0.1648 0.097 Uiso 1 1 calc R . .

loop_
_atom_site_aniso_label
_atom_site_aniso_U_11
_atom_site_aniso_U_22
_atom_site_aniso_U_33
_atom_site_aniso_U_23
_atom_site_aniso_U_13
_atom_site_aniso_U_12
Ge1A 0.0380(4) 0.0564(4) 0.0500(4) -0.0315(3) 0.0063(3) -0.0139(3)
Ge1B 0.0559(14) 0.0471(13) 0.0379(11) -0.0144(9) 0.0081(9) -0.0027(10)
Ge1C 0.045(2) 0.052(2) 0.044(2) -0.0255(19) 0.0081(18) -0.0134(18)
Ge1D 0.0597(14) 0.0407(11) 0.0411(12) -0.0178(9) 0.0117(10) -0.0061(9)
Si1 0.0414(5) 0.0453(5) 0.0416(5) -0.0191(4) 0.0072(4) -0.0124(4)
Si2 0.0382(5) 0.0396(5) 0.0386(5) -0.0170(4) 0.0003(4) -0.0068(4)
Si3 0.0476(6) 0.0495(6) 0.0587(6) -0.0098(5) 0.0076(5) -0.0207(5)
Si4 0.0710(8) 0.0780(9) 0.0809(9) -0.0335(7) -0.0182(7) -0.0277(7)
Si5 0.0422(6) 0.0659(7) 0.0566(6) -0.0063(5) 0.0066(5) -0.0190(5)
Si6 0.0613(7) 0.0483(6) 0.0517(6) -0.0039(5) -0.0037(5) -0.0144(5)
Si7 0.0457(6) 0.0463(6) 0.0687(7) -0.0141(5) -0.0164(5) -0.0161(5)
Si8 0.0521(6) 0.0333(5) 0.0604(6) -0.0093(4) -0.0117(5) -0.0091(4)
Si9 0.0442(5) 0.0454(5) 0.0399(5) -0.0082(4) -0.0032(4) -0.0112(4)
Si10 0.0343(5) 0.0530(6) 0.0573(6) -0.0172(5) -0.0028(4) -0.0136(4)
C1 0.0420(18) 0.0465(19) 0.0451(19) -0.0183(15) 0.0058(14) -0.0158(15)
C2 0.073(3) 0.053(2) 0.063(2) -0.0319(19) 0.031(2) -0.026(2)
C3 0.083(3) 0.056(2) 0.056(2) -0.0277(19) 0.027(2) -0.032(2)
C4 0.049(2) 0.0417(18) 0.0371(17) -0.0133(14) 0.0070(14) -0.0153(15)
C5 0.0339(16) 0.0365(16) 0.0438(18) -0.0135(14) -0.0053(13) -0.0085(13)
C6 0.0338(17) 0.0415(18) 0.0509(19) -0.0188(15) 0.0050(14) -0.0068(14)
C7 0.0415(18) 0.0449(18) 0.0416(18) -0.0224(15) 0.0016(14) -0.0107(15)
C8 0.0335(16) 0.0389(16) 0.0380(16) -0.0154(13) 0.0000(13) -0.0094(13)
C9 0.058(3) 0.076(3) 0.067(3) 0.003(2) -0.017(2) -0.022(2)
C10 0.087(4) 0.054(3) 0.121(4) -0.018(3) 0.012(3) -0.020(2)
C11 0.084(3) 0.106(4) 0.069(3) -0.027(3) 0.027(2) -0.062(3)
C12 0.103(4) 0.100(4) 0.098(4) -0.045(3) 0.003(3) -0.061(3)
C13 0.047(3) 0.168(7) 0.236(9) -0.129(6) -0.025(4) -0.010(3)
C14 0.228(8) 0.139(6) 0.098(5) 0.010(4) -0.091(5) -0.109(6)
C15 0.074(3) 0.237(8) 0.075(3) -0.064(4) 0.008(3) -0.074(4)
C16 0.045(3) 0.079(4) 0.204(7) 0.039(4) 0.000(3) -0.015(2)
C17 0.063(3) 0.078(3) 0.073(3) -0.015(2) 0.012(2) -0.036(2)
C18 0.100(4) 0.089(4) 0.058(3) 0.010(2) 0.000(3) -0.034(3)
C19 0.087(3) 0.047(2) 0.120(4) -0.023(3) -0.001(3) -0.020(2)
C20 0.074(3) 0.077(3) 0.070(3) -0.006(2) -0.022(2) -0.012(2)
C21 0.072(3) 0.060(2) 0.068(3) -0.012(2) -0.003(2) -0.039(2)
C22 0.125(4) 0.070(3) 0.076(3) -0.004(2) -0.048(3) -0.047(3)
C23 0.045(3) 0.092(4) 0.163(6) -0.052(4) -0.001(3) -0.022(2)
C24 0.071(3) 0.041(2) 0.090(3) -0.017(2) -0.006(2) -0.0211(19)
C25 0.138(5) 0.055(3) 0.055(3) 0.005(2) -0.002(3) -0.032(3)
C26 0.070(3) 0.045(2) 0.164(6) -0.014(3) -0.042(3) -0.003(2)
C27 0.078(3) 0.041(2) 0.069(3) -0.0119(19) 0.005(2) -0.0109(19)
C28 0.078(3) 0.092(3) 0.048(2) -0.001(2) -0.016(2) -0.032(3)
C29 0.060(2) 0.063(3) 0.062(2) -0.005(2) 0.0046(19) -0.026(2)
C30 0.069(3) 0.108(4) 0.086(3) -0.043(3) -0.008(2) -0.041(3)
C31 0.040(2) 0.070(3) 0.086(3) -0.004(2) 0.004(2) -0.0079(19)
C32 0.048(2) 0.054(2) 0.090(3) -0.011(2) 0.005(2) -0.0233(18)

loop_
_geom_bond_atom_site_label_1
_geom_bond_atom_site_label_2
_geom_bond_distance
_geom_bond_site_symmetry_2
_geom_bond_publ_flag
Ge1A Si1 2.2284(11) . ?
Ge1A Si2 2.2297(11) . ?
Ge1B Si2 2.144(2) . ?
Ge1B Si1 2.288(2) . ?
Ge1C Si2 2.210(7) . ?
Ge1C Si1 2.212(7) . ?
Ge1D Si1 2.147(2) . ?
Ge1D Si2 2.271(2) . ?
Si1 C1 1.896(3) . ?
Si1 C4 1.899(3) . ?
Si2 C5 1.894(3) . ?
Si2 C8 1.897(3) . ?
Si3 C11 1.862(4) . ?
Si3 C9 1.872(4) . ?
Si3 C10 1.877(5) . ?
Si3 C1 1.905(4) . ?
Si4 C13 1.852(6) . ?
Si4 C12 1.864(5) . ?
Si4 C14 1.875(6) . ?
Si4 C1 1.899(4) . ?
Si5 C15 1.852(5) . ?
Si5 C17 1.867(4) . ?
Si5 C16 1.876(5) . ?
Si5 C4 1.909(4) . ?
Si6 C19 1.870(5) . ?
Si6 C20 1.875(5) . ?
Si6 C18 1.882(5) . ?
Si6 C4 1.906(4) . ?
Si7 C21 1.862(4) . ?
Si7 C22 1.866(5) . ?
Si7 C23 1.879(5) . ?
Si7 C5 1.906(3) . ?
Si8 C25 1.860(5) . ?
Si8 C24 1.867(4) . ?
Si8 C26 1.870(5) . ?
Si8 C5 1.905(3) . ?
Si9 C27 1.859(4) . ?
Si9 C29 1.872(4) . ?
Si9 C28 1.874(4) . ?
Si9 C8 1.913(3) . ?
Si10 C31 1.861(4) . ?
Si10 C32 1.871(4) . ?
Si10 C30 1.877(4) . ?
Si10 C8 1.906(3) . ?
C1 C2 1.569(5) . ?
C2 C3 1.539(5) . ?
C2 H1 0.9800 . ?
C2 H2 0.9800 . ?
C3 C4 1.560(5) . ?
C3 H3 0.9800 . ?
C3 H4 0.9800 . ?
C5 C6 1.569(4) . ?
C6 C7 1.540(4) . ?
C6 H5 0.9800 . ?
C6 H6 0.9800 . ?
C7 C8 1.568(4) . ?
C7 H7 0.9800 . ?
C7 H8 0.9800 . ?
C9 H9 0.9700 . ?
C9 H10 0.9700 . ?
C9 H11 0.9700 . ?
C10 H12 0.9700 . ?
C10 H13 0.9700 . ?
C10 H14 0.9700 . ?
C11 H15 0.9700 . ?
C11 H16 0.9700 . ?
C11 H17 0.9700 . ?
C12 H18 0.9700 . ?
C12 H19 0.9700 . ?
C12 H20 0.9700 . ?
C13 H21 0.9700 . ?
C13 H22 0.9700 . ?
C13 H23 0.9700 . ?
C14 H24 0.9700 . ?
C14 H25 0.9700 . ?
C14 H26 0.9700 . ?
C15 H27 0.9700 . ?
C15 H28 0.9700 . ?
C15 H29 0.9700 . ?
C16 H30 0.9700 . ?
C16 H31 0.9700 . ?
C16 H32 0.9700 . ?
C17 H33 0.9700 . ?
C17 H34 0.9700 . ?
C17 H35 0.9700 . ?
C18 H36 0.9700 . ?
C18 H37 0.9700 . ?
C18 H38 0.9700 . ?
C19 H39 0.9700 . ?
C19 H40 0.9700 . ?
C19 H41 0.9700 . ?
C20 H42 0.9700 . ?
C20 H43 0.9700 . ?
C20 H44 0.9700 . ?
C21 H45 0.9700 . ?
C21 H46 0.9700 . ?
C21 H47 0.9700 . ?
C22 H48 0.9700 . ?
C22 H49 0.9700 . ?
C22 H50 0.9700 . ?
C23 H51 0.9700 . ?
C23 H52 0.9700 . ?
C23 H53 0.9700 . ?
C24 H54 0.9700 . ?
C24 H55 0.9700 . ?
C24 H56 0.9700 . ?
C25 H57 0.9700 . ?
C25 H58 0.9700 . ?
C25 H59 0.9700 . ?
C26 H60 0.9700 . ?
C26 H61 0.9700 . ?
C26 H62 0.9700 . ?
C27 H63 0.9700 . ?
C27 H64 0.9700 . ?
C27 H65 0.9700 . ?
C28 H66 0.9700 . ?
C28 H67 0.9700 . ?
C28 H68 0.9700 . ?
C29 H69 0.9700 . ?
C29 H70 0.9700 . ?
C29 H71 0.9700 . ?
C30 H72 0.9700 . ?
C30 H73 0.9700 . ?
C30 H74 0.9700 . ?
C31 H75 0.9700 . ?
C31 H76 0.9700 . ?
C31 H77 0.9700 . ?
C32 H78 0.9700 . ?
C32 H79 0.9700 . ?
C32 H80 0.9700 . ?
